data_4310316
loop_
_publ_author_name
'Long Yi'
'Bin Ding'
'Bin Zhao'
'Peng Cheng'
'Dai-Zheng Liao'
'Shi-Ping Yan'
'Zong-Hui Jiang'

_publ_section_title
;
 Novel Triazole-Bridged Cadmium Coordination Polymers Varying from Zero-
 to Three-Dimensionality
;
_journal_name_full 'Inorganic Chemistry'
_journal_page_first 33
_journal_page_last 43
_journal_paper_doi 10.1021/ic0348244
_journal_volume 43
_journal_year 2004
_chemical_formula_sum 'C12 H32 Cd3 Cl6 N8 O4'
_chemical_formula_weight 902.36
_chemical_name_systematic
; 
 ? 
;
_space_group_IT_number 14
_symmetry_cell_setting monoclinic
_symmetry_space_group_name_Hall '-P 2yn'
_symmetry_space_group_name_H-M 'P 1 21/n 1'
_atom_sites_solution_hydrogens geom
_atom_sites_solution_primary direct
_atom_sites_solution_secondary difmap
_audit_creation_method SHELXL-97
_cell_angle_alpha 90.00
_cell_angle_beta 110.665(6)
_cell_angle_gamma 90.00
_cell_formula_units_Z 2
_cell_length_a 9.726(4)
_cell_length_b 15.656(6)
_cell_length_c 9.988(4)
_cell_measurement_reflns_used 992
_cell_measurement_temperature 293(2)
_cell_measurement_theta_max 26.16
_cell_measurement_theta_min 2.54
_cell_volume 1423.0(10)
_computing_cell_refinement 'Bruker SMART'
_computing_data_collection 'Bruker SMART'
_computing_data_reduction 'Bruker SAINT'
_computing_molecular_graphics 'Bruker SHELXTL'
_computing_publication_material 'Bruker SHELXTL'
_computing_structure_refinement 'SHELXL-97 (Sheldrick, 1997)'
_computing_structure_solution 'SHELXS-97 (Sheldrick, 1990)'
_diffrn_ambient_temperature 293(2)
_diffrn_measured_fraction_theta_full 0.989
_diffrn_measured_fraction_theta_max 0.989
_diffrn_measurement_device_type 'CCD area detector'
_diffrn_measurement_method 'phi and omega scans'
_diffrn_radiation_monochromator graphite
_diffrn_radiation_source 'fine-focus sealed tube'
_diffrn_radiation_type MoK\a
_diffrn_radiation_wavelength 0.71073
_diffrn_reflns_av_R_equivalents 0.0350
_diffrn_reflns_av_sigmaI/netI 0.0428
_diffrn_reflns_limit_h_max 12
_diffrn_reflns_limit_h_min -9
_diffrn_reflns_limit_k_max 19
_diffrn_reflns_limit_k_min -15
_diffrn_reflns_limit_l_max 11
_diffrn_reflns_limit_l_min -12
_diffrn_reflns_number 7894
_diffrn_reflns_theta_full 26.38
_diffrn_reflns_theta_max 26.38
_diffrn_reflns_theta_min 2.51
_exptl_absorpt_coefficient_mu 2.818
_exptl_absorpt_correction_T_max 1.000000
_exptl_absorpt_correction_T_min 0.744888
_exptl_absorpt_correction_type multi-scan
_exptl_absorpt_process_details SADABS
_exptl_crystal_density_diffrn 2.106
_exptl_crystal_density_method 'not measured'
_exptl_crystal_F_000 876
_exptl_crystal_size_max 0.28
_exptl_crystal_size_mid 0.18
_exptl_crystal_size_min 0.16
_refine_diff_density_max 0.568
_refine_diff_density_min -0.554
_refine_diff_density_rms 0.101
_refine_ls_extinction_method none
_refine_ls_goodness_of_fit_ref 1.017
_refine_ls_hydrogen_treatment mixed
_refine_ls_matrix_type full
_refine_ls_number_parameters 151
_refine_ls_number_reflns 2877
_refine_ls_number_restraints 0
_refine_ls_restrained_S_all 1.017
_refine_ls_R_factor_all 0.0465
_refine_ls_R_factor_gt 0.0274
_refine_ls_shift/su_max 0.001
_refine_ls_shift/su_mean 0.000
_refine_ls_structure_factor_coef Fsqd
_refine_ls_weighting_details 'calc w=1/[\s^2^(Fo^2^)+(0.0220P)^2^+0.0000P] where P=(Fo^2^+2Fc^2^)/3'
_refine_ls_weighting_scheme calc
_refine_ls_wR_factor_gt 0.0508
_refine_ls_wR_factor_ref 0.0553
_reflns_number_gt 2255
_reflns_number_total 2877
_reflns_threshold_expression >2sigma(I)
_cod_data_source_file ic0348244si20030714_093319.cif
_cod_data_source_block 030319b
_cod_depositor_comments
;
The following automatic conversions were performed:
'_symmetry_cell_setting' value 'Monoclinic' changed to 'monoclinic'
according to '/home/saulius/struct/CIF-dictionaries/cif_core.dic'
dictionary named 'cif_core.dic' version 2.4.1 from
2010-06-29.

'_exptl_absorpt_correction_type' value 'MULTI-SCAN' changed
to 'multi-scan' according to
'/home/saulius/struct/CIF-dictionaries/cif_core.dic' dictionary named
'cif_core.dic' version 2.4.1 from 2010-06-29.

Automatic conversion script
Id: cif_fix_enum 1527 2010-12-29 10:47:43Z saulius 
;
_cod_original_cell_volume 1423.1(9)
_cod_database_code 4310316

loop_
_symmetry_equiv_pos_as_xyz
'x, y, z'
'-x+1/2, y+1/2, -z+1/2'
'-x, -y, -z'
'x-1/2, -y-1/2, z-1/2'

loop_
_atom_site_label
_atom_site_type_symbol
_atom_site_fract_x
_atom_site_fract_y
_atom_site_fract_z
_atom_site_U_iso_or_equiv
_atom_site_adp_type
_atom_site_occupancy
_atom_site_symmetry_multiplicity
_atom_site_calc_flag
_atom_site_refinement_flags
_atom_site_disorder_assembly
_atom_site_disorder_group
Cd1 Cd 0.93016(3) 0.040595(16) 0.31541(3) 0.02742(9) Uani 1 1 d . . .
Cd2 Cd 1.0000 0.0000 0.0000 0.02611(10) Uani 1 2 d S . .
Cl1 Cl 0.76880(11) -0.02852(6) 0.07341(9) 0.0326(2) Uani 1 1 d . . .
Cl2 Cl 1.16814(11) -0.01798(6) 0.27328(10) 0.0336(2) Uani 1 1 d . . .
Cl3 Cl 1.09416(11) 0.10261(6) 0.55902(9) 0.0332(2) Uani 1 1 d . . .
O1 O 0.7442(3) 0.09722(16) 0.3837(3) 0.0399(7) Uani 1 1 d . . .
H1C H 0.6561 0.0832 0.3384 0.060 Uiso 1 1 d R . .
H1D H 0.7767 0.0804 0.4698 0.060 Uiso 1 1 d R . .
N1 N 0.9420(4) 0.36740(18) 0.0451(3) 0.0418(9) Uani 1 1 d . . .
H1A H 0.9517 0.3847 -0.0328 0.050 Uiso 1 1 calc R . .
H1B H 0.9281 0.4038 0.1036 0.050 Uiso 1 1 calc R . .
N2 N 0.9488(3) 0.27980(17) 0.0769(3) 0.0272(7) Uani 1 1 d . . .
N3 N 0.9471(3) 0.15864(17) 0.1810(3) 0.0261(7) Uani 1 1 d . . .
N4 N 0.9701(3) 0.14324(17) 0.0529(3) 0.0261(7) Uani 1 1 d . . .
C1 C 0.9347(4) 0.2413(2) 0.1943(4) 0.0259(8) Uani 1 1 d . . .
C2 C 0.9703(4) 0.2172(2) -0.0083(4) 0.0262(8) Uani 1 1 d . . .
C3 C 0.9166(4) 0.2873(2) 0.3183(4) 0.0326(9) Uani 1 1 d . . .
H3A H 0.8734 0.2487 0.3684 0.039 Uiso 1 1 calc R . .
H3B H 0.8494 0.3347 0.2828 0.039 Uiso 1 1 calc R . .
C4 C 1.0607(5) 0.3208(3) 0.4223(4) 0.0487(12) Uani 1 1 d . . .
H4A H 1.0435 0.3495 0.5000 0.073 Uiso 1 1 calc R . .
H4B H 1.1028 0.3603 0.3739 0.073 Uiso 1 1 calc R . .
H4C H 1.1273 0.2741 0.4590 0.073 Uiso 1 1 calc R . .
C5 C 0.9881(4) 0.2327(2) -0.1481(4) 0.0340(9) Uani 1 1 d . . .
H5A H 1.0291 0.1821 -0.1755 0.041 Uiso 1 1 calc R . .
H5B H 1.0572 0.2792 -0.1375 0.041 Uiso 1 1 calc R . .
C6 C 0.8437(5) 0.2550(3) -0.2669(4) 0.0509(12) Uani 1 1 d . . .
H6A H 0.8611 0.2640 -0.3547 0.076 Uiso 1 1 calc R . .
H6B H 0.8040 0.3062 -0.2418 0.076 Uiso 1 1 calc R . .
H6C H 0.7752 0.2090 -0.2789 0.076 Uiso 1 1 calc R . .
O2 O 0.4811(4) 0.0251(2) 0.2503(4) 0.0697(10) Uani 1 1 d . . .
H2A H 0.3895 0.0343 0.2051 0.105 Uiso 1 1 d R . .
H2B H 0.5355 0.0399 0.2013 0.105 Uiso 1 1 d R . .

loop_
_atom_site_aniso_label
_atom_site_aniso_U_11
_atom_site_aniso_U_22
_atom_site_aniso_U_33
_atom_site_aniso_U_23
_atom_site_aniso_U_13
_atom_site_aniso_U_12
Cd1 0.03376(17) 0.02724(15) 0.02220(15) 0.00187(11) 0.01105(12) -0.00027(12)
Cd2 0.0359(2) 0.0209(2) 0.0238(2) -0.00225(15) 0.01338(18) -0.00050(17)
Cl1 0.0338(6) 0.0369(5) 0.0266(5) -0.0002(4) 0.0100(4) -0.0072(4)
Cl2 0.0340(6) 0.0400(6) 0.0277(5) 0.0008(4) 0.0120(4) 0.0025(4)
Cl3 0.0435(6) 0.0293(5) 0.0249(5) -0.0005(4) 0.0096(4) -0.0087(4)
O1 0.0325(16) 0.0461(17) 0.0414(17) -0.0009(13) 0.0134(14) 0.0038(13)
N1 0.077(3) 0.0147(15) 0.045(2) 0.0051(14) 0.035(2) 0.0021(16)
N2 0.038(2) 0.0159(15) 0.0294(17) -0.0008(13) 0.0143(15) -0.0018(13)
N3 0.0320(19) 0.0243(16) 0.0226(16) 0.0012(13) 0.0104(14) 0.0005(13)
N4 0.0362(19) 0.0209(16) 0.0234(16) -0.0005(13) 0.0134(15) 0.0003(13)
C1 0.028(2) 0.0232(18) 0.0262(19) -0.0032(15) 0.0098(17) -0.0004(16)
C2 0.026(2) 0.0223(19) 0.031(2) -0.0003(16) 0.0112(18) 0.0002(15)
C3 0.041(2) 0.028(2) 0.032(2) -0.0032(17) 0.0161(19) 0.0057(18)
C4 0.063(3) 0.040(3) 0.039(3) -0.013(2) 0.013(2) -0.005(2)
C5 0.044(3) 0.028(2) 0.038(2) 0.0023(17) 0.024(2) -0.0042(18)
C6 0.061(3) 0.054(3) 0.033(2) 0.008(2) 0.011(2) 0.005(2)
O2 0.041(2) 0.078(2) 0.077(2) 0.0147(19) 0.0060(19) -0.0133(17)

loop_
_atom_type_symbol
_atom_type_description
_atom_type_scat_dispersion_real
_atom_type_scat_dispersion_imag
_atom_type_scat_source
C C 0.0033 0.0016 'International Tables Vol C Tables 4.2.6.8 and 6.1.1.4'
H H 0.0000 0.0000 'International Tables Vol C Tables 4.2.6.8 and 6.1.1.4'
N N 0.0061 0.0033 'International Tables Vol C Tables 4.2.6.8 and 6.1.1.4'
O O 0.0106 0.0060 'International Tables Vol C Tables 4.2.6.8 and 6.1.1.4'
Cl Cl 0.1484 0.1585 'International Tables Vol C Tables 4.2.6.8 and 6.1.1.4'
Cd Cd -0.8075 1.2024 'International Tables Vol C Tables 4.2.6.8 and 6.1.1.4'

loop_
_geom_angle_atom_site_label_1
_geom_angle_atom_site_label_2
_geom_angle_atom_site_label_3
_geom_angle
_geom_angle_site_symmetry_1
_geom_angle_site_symmetry_3
_geom_angle_publ_flag
O1 Cd1 N3 95.00(9) . . ?
O1 Cd1 Cl3 82.29(7) . . ?
N3 Cd1 Cl3 95.69(8) . . ?
O1 Cd1 Cl1 98.88(7) . . ?
N3 Cd1 Cl1 86.37(8) . . ?
Cl3 Cd1 Cl1 177.55(3) . . ?
O1 Cd1 Cl3 88.56(7) . 3_756 ?
N3 Cd1 Cl3 173.60(7) . 3_756 ?
Cl3 Cd1 Cl3 90.05(4) . 3_756 ?
Cl1 Cd1 Cl3 87.83(4) . 3_756 ?
O1 Cd1 Cl2 172.02(7) . . ?
N3 Cd1 Cl2 86.56(7) . . ?
Cl3 Cd1 Cl2 89.77(4) . . ?
Cl1 Cd1 Cl2 89.02(4) . . ?
Cl3 Cd1 Cl2 90.65(3) 3_756 . ?
N4 Cd2 N4 180.00(16) . 3_755 ?
N4 Cd2 Cl1 94.95(7) . 3_755 ?
N4 Cd2 Cl1 85.05(7) 3_755 3_755 ?
N4 Cd2 Cl1 85.05(7) . . ?
N4 Cd2 Cl1 94.95(7) 3_755 . ?
Cl1 Cd2 Cl1 180.000(14) 3_755 . ?
N4 Cd2 Cl2 87.14(7) . . ?
N4 Cd2 Cl2 92.86(7) 3_755 . ?
Cl1 Cd2 Cl2 91.57(4) 3_755 . ?
Cl1 Cd2 Cl2 88.43(4) . . ?
N4 Cd2 Cl2 92.86(7) . 3_755 ?
N4 Cd2 Cl2 87.14(7) 3_755 3_755 ?
Cl1 Cd2 Cl2 88.43(4) 3_755 3_755 ?
Cl1 Cd2 Cl2 91.57(4) . 3_755 ?
Cl2 Cd2 Cl2 180.00(5) . 3_755 ?
Cd1 Cl1 Cd2 83.93(4) . . ?
Cd2 Cl2 Cd1 82.61(4) . . ?
Cd1 Cl3 Cd1 89.95(4) . 3_756 ?
Cd1 O1 H1C 119.5 . . ?
Cd1 O1 H1D 97.5 . . ?
H1C O1 H1D 114.1 . . ?
N2 N1 H1A 120.0 . . ?
N2 N1 H1B 120.0 . . ?
H1A N1 H1B 120.0 . . ?
C2 N2 C1 107.6(3) . . ?
C2 N2 N1 124.6(3) . . ?
C1 N2 N1 127.8(3) . . ?
C1 N3 N4 108.3(3) . . ?
C1 N3 Cd1 134.4(2) . . ?
N4 N3 Cd1 117.33(19) . . ?
C2 N4 N3 107.6(3) . . ?
C2 N4 Cd2 136.0(2) . . ?
N3 N4 Cd2 116.39(19) . . ?
N3 C1 N2 107.9(3) . . ?
N3 C1 C3 126.9(3) . . ?
N2 C1 C3 125.1(3) . . ?
N4 C2 N2 108.6(3) . . ?
N4 C2 C5 127.1(3) . . ?
N2 C2 C5 124.2(3) . . ?
C1 C3 C4 112.6(3) . . ?
C1 C3 H3A 109.1 . . ?
C4 C3 H3A 109.1 . . ?
C1 C3 H3B 109.1 . . ?
C4 C3 H3B 109.1 . . ?
H3A C3 H3B 107.8 . . ?
C3 C4 H4A 109.5 . . ?
C3 C4 H4B 109.5 . . ?
H4A C4 H4B 109.5 . . ?
C3 C4 H4C 109.5 . . ?
H4A C4 H4C 109.5 . . ?
H4B C4 H4C 109.5 . . ?
C2 C5 C6 112.8(3) . . ?
C2 C5 H5A 109.0 . . ?
C6 C5 H5A 109.0 . . ?
C2 C5 H5B 109.0 . . ?
C6 C5 H5B 109.0 . . ?
H5A C5 H5B 107.8 . . ?
C5 C6 H6A 109.5 . . ?
C5 C6 H6B 109.5 . . ?
H6A C6 H6B 109.5 . . ?
C5 C6 H6C 109.5 . . ?
H6A C6 H6C 109.5 . . ?
H6B C6 H6C 109.5 . . ?
H2A O2 H2B 112.6 . . ?

loop_
_geom_bond_atom_site_label_1
_geom_bond_atom_site_label_2
_geom_bond_distance
_geom_bond_site_symmetry_2
_geom_bond_publ_flag
Cd1 O1 2.322(2) . ?
Cd1 N3 2.324(3) . ?
Cd1 Cl3 2.5822(12) . ?
Cd1 Cl1 2.6074(12) . ?
Cd1 Cl3 2.6202(12) 3_756 ?
Cd1 Cl2 2.6577(12) . ?
Cd2 N4 2.346(3) . ?
Cd2 N4 2.346(3) 3_755 ?
Cd2 Cl1 2.6376(12) 3_755 ?
Cd2 Cl1 2.6376(12) . ?
Cd2 Cl2 2.6558(12) . ?
Cd2 Cl2 2.6558(12) 3_755 ?
Cl3 Cd1 2.6202(12) 3_756 ?
O1 H1C 0.8450 . ?
O1 H1D 0.8466 . ?
N1 N2 1.404(4) . ?
N1 H1A 0.8600 . ?
N1 H1B 0.8600 . ?
N2 C2 1.362(4) . ?
N2 C1 1.368(4) . ?
N3 C1 1.310(4) . ?
N3 N4 1.396(4) . ?
N4 C2 1.309(4) . ?
C1 C3 1.495(5) . ?
C2 C5 1.487(5) . ?
C3 C4 1.514(5) . ?
C3 H3A 0.9700 . ?
C3 H3B 0.9700 . ?
C4 H4A 0.9600 . ?
C4 H4B 0.9600 . ?
C4 H4C 0.9600 . ?
C5 C6 1.524(5) . ?
C5 H5A 0.9700 . ?
C5 H5B 0.9700 . ?
C6 H6A 0.9600 . ?
C6 H6B 0.9600 . ?
C6 H6C 0.9600 . ?
O2 H2A 0.8573 . ?
O2 H2B 0.8698 . ?

loop_
_geom_torsion_atom_site_label_1
_geom_torsion_atom_site_label_2
_geom_torsion_atom_site_label_3
_geom_torsion_atom_site_label_4
_geom_torsion
_geom_torsion_site_symmetry_1
_geom_torsion_site_symmetry_2
_geom_torsion_site_symmetry_3
_geom_torsion_site_symmetry_4
_geom_torsion_publ_flag
O1 Cd1 Cl1 Cd2 151.34(7) . . . . ?
N3 Cd1 Cl1 Cd2 56.84(7) . . . . ?
Cl3 Cd1 Cl1 Cd2 -90.3(7) . . . . ?
Cl3 Cd1 Cl1 Cd2 -120.46(3) 3_756 . . . ?
Cl2 Cd1 Cl1 Cd2 -29.77(3) . . . . ?
N4 Cd2 Cl1 Cd1 -57.46(7) . . . . ?
N4 Cd2 Cl1 Cd1 122.54(7) 3_755 . . . ?
Cl1 Cd2 Cl1 Cd1 141(78) 3_755 . . . ?
Cl2 Cd2 Cl1 Cd1 29.81(3) . . . . ?
Cl2 Cd2 Cl1 Cd1 -150.19(3) 3_755 . . . ?
N4 Cd2 Cl2 Cd1 55.85(7) . . . . ?
N4 Cd2 Cl2 Cd1 -124.15(7) 3_755 . . . ?
Cl1 Cd2 Cl2 Cd1 150.73(3) 3_755 . . . ?
Cl1 Cd2 Cl2 Cd1 -29.27(3) . . . . ?
Cl2 Cd2 Cl2 Cd1 -118(92) 3_755 . . . ?
O1 Cd1 Cl2 Cd2 -158.3(5) . . . . ?
N3 Cd1 Cl2 Cd2 -56.79(7) . . . . ?
Cl3 Cd1 Cl2 Cd2 -152.50(3) . . . . ?
Cl1 Cd1 Cl2 Cd2 29.64(3) . . . . ?
Cl3 Cd1 Cl2 Cd2 117.46(3) 3_756 . . . ?
O1 Cd1 Cl3 Cd1 88.54(7) . . . 3_756 ?
N3 Cd1 Cl3 Cd1 -177.16(7) . . . 3_756 ?
Cl1 Cd1 Cl3 Cd1 -30.1(7) . . . 3_756 ?
Cl3 Cd1 Cl3 Cd1 0.0 3_756 . . 3_756 ?
Cl2 Cd1 Cl3 Cd1 -90.65(3) . . . 3_756 ?
O1 Cd1 N3 C1 36.0(4) . . . . ?
Cl3 Cd1 N3 C1 -46.7(3) . . . . ?
Cl1 Cd1 N3 C1 134.6(3) . . . . ?
Cl3 Cd1 N3 C1 159.6(5) 3_756 . . . ?
Cl2 Cd1 N3 C1 -136.2(3) . . . . ?
O1 Cd1 N3 N4 -141.1(2) . . . . ?
Cl3 Cd1 N3 N4 136.1(2) . . . . ?
Cl1 Cd1 N3 N4 -42.5(2) . . . . ?
Cl3 Cd1 N3 N4 -17.5(9) 3_756 . . . ?
Cl2 Cd1 N3 N4 46.7(2) . . . . ?
C1 N3 N4 C2 -0.3(4) . . . . ?
Cd1 N3 N4 C2 177.5(2) . . . . ?
C1 N3 N4 Cd2 179.2(2) . . . . ?
Cd1 N3 N4 Cd2 -3.0(3) . . . . ?
N4 Cd2 N4 C2 -73(100) 3_755 . . . ?
Cl1 Cd2 N4 C2 45.7(4) 3_755 . . . ?
Cl1 Cd2 N4 C2 -134.3(4) . . . . ?
Cl2 Cd2 N4 C2 137.0(4) . . . . ?
Cl2 Cd2 N4 C2 -43.0(4) 3_755 . . . ?
N4 Cd2 N4 N3 108(100) 3_755 . . . ?
Cl1 Cd2 N4 N3 -133.6(2) 3_755 . . . ?
Cl1 Cd2 N4 N3 46.4(2) . . . . ?
Cl2 Cd2 N4 N3 -42.3(2) . . . . ?
Cl2 Cd2 N4 N3 137.7(2) 3_755 . . . ?
N4 N3 C1 N2 0.2(4) . . . . ?
Cd1 N3 C1 N2 -177.1(2) . . . . ?
N4 N3 C1 C3 -176.7(3) . . . . ?
Cd1 N3 C1 C3 6.0(6) . . . . ?
C2 N2 C1 N3 0.0(4) . . . . ?
N1 N2 C1 N3 179.5(3) . . . . ?
C2 N2 C1 C3 177.0(3) . . . . ?
N1 N2 C1 C3 -3.5(6) . . . . ?
N3 N4 C2 N2 0.3(4) . . . . ?
Cd2 N4 C2 N2 -179.1(3) . . . . ?
N3 N4 C2 C5 -178.7(3) . . . . ?
Cd2 N4 C2 C5 1.9(6) . . . . ?
C1 N2 C2 N4 -0.2(4) . . . . ?
N1 N2 C2 N4 -179.8(3) . . . . ?
C1 N2 C2 C5 178.9(3) . . . . ?
N1 N2 C2 C5 -0.7(6) . . . . ?
N3 C1 C3 C4 96.6(4) . . . . ?
N2 C1 C3 C4 -79.8(5) . . . . ?
N4 C2 C5 C6 104.1(4) . . . . ?
N2 C2 C5 C6 -74.8(5) . . . . ?
